data_4029307
loop_
_publ_author_name
'Hua, Guoxiong'
'Du, Junyi'
'Slawin, Alexandra M. Z.'
'Woollins, J. Derek'

_publ_section_title
;
 2,4-Diaryl-1,3-Chalcogen Azoles Bearing Pentafluorosulfanyl SF5 Groups: A
 Synthetic and Structural Study.
;
_journal_issue 9
_journal_name_full 'The Journal of organic chemistry'
_journal_page_first 3876
_journal_page_last 3886
_journal_paper_doi 10.1021/jo500316v
_journal_volume 79
_journal_year 2014
_chemical_formula_moiety 'C17 H14 F5 N O2 S Se'
_chemical_formula_sum 'C17 H14 F5 N O2 S Se'
_chemical_formula_weight 470.32
_space_group_IT_number 2
_symmetry_cell_setting triclinic
_symmetry_Int_Tables_number 2
_symmetry_space_group_name_Hall '-P 1'
_symmetry_space_group_name_H-M 'P -1'
_atom_sites_solution_hydrogens geom
_atom_sites_solution_primary direct
_atom_sites_solution_secondary difmap
_cell_angle_alpha 77.557(13)
_cell_angle_beta 75.918(11)
_cell_angle_gamma 77.430(14)
_cell_formula_units_Z 4
_cell_length_a 9.650(4)
_cell_length_b 12.717(6)
_cell_length_c 15.930(7)
_cell_measurement_reflns_used 4676
_cell_measurement_temperature 125
_cell_measurement_theta_max 32.58
_cell_measurement_theta_min 1.34
_cell_volume 1823.2(14)
_computing_cell_refinement 'CrystalClear-SM Expert 2.0 r6'
_computing_data_collection 'CrystalClear-SM Expert 2.0 r6 (Rigaku, 2010)'
_computing_data_reduction 'CrystalClear-SM Expert 2.0 r6'
_computing_molecular_graphics 'CrystalStructure 4.0'
_computing_publication_material 'CrystalStructure 4.0 (Rigaku, 2010)'
_computing_structure_refinement 'SHELXL97 (Sheldrick, 2008)'
_computing_structure_solution 'SHELXS97 (Sheldrick, 2008)'
_diffrn_ambient_temperature 125
_diffrn_detector_area_resol_mean 13.653
_diffrn_measured_fraction_theta_full 0.997
_diffrn_measured_fraction_theta_max 0.902
_diffrn_measurement_device_type 'Rigaku SCX mini'
_diffrn_measurement_method \w
_diffrn_radiation_type 'Mo K\a'
_diffrn_radiation_wavelength 0.71075
_diffrn_reflns_av_R_equivalents 0.0478
_diffrn_reflns_limit_h_max 13
_diffrn_reflns_limit_h_min -13
_diffrn_reflns_limit_k_max 18
_diffrn_reflns_limit_k_min -18
_diffrn_reflns_limit_l_max 22
_diffrn_reflns_limit_l_min -23
_diffrn_reflns_number 23912
_diffrn_reflns_theta_full 25.00
_diffrn_reflns_theta_max 32.32
_diffrn_standards_number 0
_exptl_absorpt_coefficient_mu 2.235
_exptl_absorpt_correction_T_max 0.800
_exptl_absorpt_correction_T_min 0.542
_exptl_absorpt_correction_type multi-scan
_exptl_absorpt_process_details 'REQAB (Rigaku, 1998)'
_exptl_crystal_colour colorless
_exptl_crystal_density_diffrn 1.713
_exptl_crystal_density_method 'not measured'
_exptl_crystal_description chip
_exptl_crystal_F_000 936.00
_exptl_crystal_size_max 0.340
_exptl_crystal_size_mid 0.200
_exptl_crystal_size_min 0.100
_refine_diff_density_max 0.520
_refine_diff_density_min -0.990
_refine_ls_extinction_method none
_refine_ls_goodness_of_fit_ref 1.048
_refine_ls_hydrogen_treatment constr
_refine_ls_number_parameters 487
_refine_ls_number_reflns 11731
_refine_ls_number_restraints 0
_refine_ls_R_factor_gt 0.0553
_refine_ls_shift/su_max 0.000
_refine_ls_structure_factor_coef Fsqd
_refine_ls_weighting_details 'w = 1/[\s^2^(Fo^2^)+(0.0691P)^2^+0.3508P] where P=(Fo^2^+2Fc^2^)/3'
_refine_ls_weighting_scheme calc
_refine_ls_wR_factor_ref 0.1658
_reflns_number_gt 7271
_reflns_number_total 11731
_reflns_threshold_expression F^2^>2.0\s(F^2^)
_cod_data_source_file jo500316v_si_006.cif
_cod_data_source_block HW106-2-A
_cod_depositor_comments 'Adding full bibliography for 4029302--4029308.cif.'
_cod_database_code 4029307

loop_
_symmetry_equiv_pos_site_id
_symmetry_equiv_pos_as_xyz
1 +X,+Y,+Z
2 -X,-Y,-Z

loop_
_atom_site_label
_atom_site_type_symbol
_atom_site_fract_x
_atom_site_fract_y
_atom_site_fract_z
_atom_site_U_iso_or_equiv
_atom_site_adp_type
_atom_site_occupancy
_atom_site_symmetry_multiplicity
_atom_site_calc_flag
_atom_site_refinement_flags
Se3 Se 0.60341(4) 0.37624(3) 0.12442(3) 0.04376(11) Uani 1.0 2 d .
Se23 Se 0.61046(4) 0.78281(3) 0.02896(3) 0.04167(11) Uani 1.0 2 d .
S1 S 0.76753(11) 0.61675(9) 0.45792(6) 0.0516(3) Uani 1.0 2 d .
S21 S 0.23302(14) 0.88279(12) 0.46259(7) 0.0676(4) Uani 1.0 2 d .
F1 F 0.9339(3) 0.6203(3) 0.42452(18) 0.0777(9) Uani 1.0 2 d .
F2 F 0.7303(3) 0.7420(2) 0.41740(16) 0.0635(7) Uani 1.0 2 d .
F3 F 0.5994(3) 0.6193(3) 0.49949(17) 0.0758(8) Uani 1.0 2 d .
F4 F 0.8049(4) 0.4954(3) 0.50636(17) 0.0895(10) Uani 1.0 2 d .
F5 F 0.7783(4) 0.6553(3) 0.54387(16) 0.0741(8) Uani 1.0 2 d .
F21 F 0.1736(4) 1.0100(3) 0.4503(2) 0.0892(10) Uani 1.0 2 d .
F22 F 0.0801(3) 0.8614(3) 0.45803(18) 0.0887(10) Uani 1.0 2 d .
F23 F 0.2893(4) 0.7559(3) 0.48315(18) 0.0910(10) Uani 1.0 2 d .
F24 F 0.3820(4) 0.9049(3) 0.47536(17) 0.0861(10) Uani 1.0 2 d .
F25 F 0.1752(4) 0.8798(4) 0.56494(18) 0.1057(12) Uani 1.0 2 d .
O1 O 1.0185(4) 0.7676(3) -0.21244(17) 0.0536(7) Uani 1.0 2 d .
O2 O 0.7364(3) 0.4200(2) -0.17758(17) 0.0473(6) Uani 1.0 2 d .
O21 O 0.0136(3) 1.1661(2) -0.16885(17) 0.0463(6) Uani 1.0 2 d .
O22 O 0.5096(3) 0.8571(2) -0.24638(17) 0.0481(7) Uani 1.0 2 d .
N1 N 0.7828(3) 0.5212(2) 0.04916(18) 0.0334(6) Uani 1.0 2 d .
N21 N 0.3604(3) 0.9232(2) 0.01387(17) 0.0320(6) Uani 1.0 2 d .
C2 C 0.7180(4) 0.4782(3) 0.1271(3) 0.0345(7) Uani 1.0 2 d .
C4 C 0.6629(4) 0.4098(3) 0.0037(3) 0.0412(8) Uani 1.0 2 d .
C5 C 0.7530(4) 0.4854(3) -0.0200(3) 0.0331(7) Uani 1.0 2 d .
C6 C 0.7309(4) 0.5083(3) 0.2091(3) 0.0382(8) Uani 1.0 2 d .
C7 C 0.8087(4) 0.5907(3) 0.2034(3) 0.0387(8) Uani 1.0 2 d .
C8 C 0.8191(4) 0.6243(3) 0.2788(3) 0.0417(8) Uani 1.0 2 d .
C9 C 0.7531(4) 0.5732(3) 0.3590(3) 0.0437(9) Uani 1.0 2 d .
C10 C 0.6786(5) 0.4905(4) 0.3665(3) 0.0536(10) Uani 1.0 2 d .
C11 C 0.6658(5) 0.4576(4) 0.2917(3) 0.0504(10) Uani 1.0 2 d .
C12 C 0.8165(4) 0.5380(3) -0.1098(2) 0.0327(7) Uani 1.0 2 d .
C13 C 0.8883(4) 0.6251(3) -0.1183(2) 0.0353(7) Uani 1.0 2 d .
C14 C 0.9464(4) 0.6812(3) -0.1995(3) 0.0398(8) Uani 1.0 2 d .
C15 C 0.9313(4) 0.6506(3) -0.2754(3) 0.0438(8) Uani 1.0 2 d .
C16 C 0.8635(4) 0.5635(3) -0.2690(3) 0.0428(8) Uani 1.0 2 d .
C17 C 0.8047(4) 0.5073(3) -0.1873(3) 0.0367(7) Uani 1.0 2 d .
C18 C 1.0271(5) 0.8048(3) -0.1366(3) 0.0467(9) Uani 1.0 2 d .
C19 C 0.7276(6) 0.3869(4) -0.2563(3) 0.0666(13) Uani 1.0 2 d .
C22 C 0.4371(4) 0.8741(3) 0.0727(3) 0.0325(7) Uani 1.0 2 d .
C24 C 0.5527(4) 0.8287(3) -0.0777(3) 0.0407(8) Uani 1.0 2 d .
C25 C 0.4217(4) 0.8993(3) -0.0700(2) 0.0326(7) Uani 1.0 2 d .
C26 C 0.3921(4) 0.8833(3) 0.1666(2) 0.0325(7) Uani 1.0 2 d .
C27 C 0.2563(4) 0.9419(3) 0.1986(3) 0.0416(8) Uani 1.0 2 d .
C28 C 0.2087(4) 0.9448(4) 0.2878(3) 0.0488(9) Uani 1.0 2 d .
C29 C 0.2983(4) 0.8878(3) 0.3454(3) 0.0439(8) Uani 1.0 2 d .
C30 C 0.4351(4) 0.8323(3) 0.3149(3) 0.0435(9) Uani 1.0 2 d .
C31 C 0.4814(4) 0.8307(3) 0.2257(3) 0.0402(8) Uani 1.0 2 d .
C32 C 0.3417(4) 0.9541(3) -0.1409(2) 0.0324(7) Uani 1.0 2 d .
C33 C 0.2169(4) 1.0318(3) -0.1208(3) 0.0340(7) Uani 1.0 2 d .
C34 C 0.1367(4) 1.0863(3) -0.1837(3) 0.0365(7) Uani 1.0 2 d .
C35 C 0.1799(5) 1.0632(3) -0.2688(3) 0.0426(8) Uani 1.0 2 d .
C36 C 0.3025(5) 0.9864(3) -0.2893(3) 0.0446(9) Uani 1.0 2 d .
C37 C 0.3852(4) 0.9320(3) -0.2271(3) 0.0382(8) Uani 1.0 2 d .
C38 C -0.0367(5) 1.1897(4) -0.0817(3) 0.0500(10) Uani 1.0 2 d .
C39 C 0.5472(6) 0.8244(4) -0.3304(3) 0.0698(14) Uani 1.0 2 d .
H4 H 0.6343 0.3782 -0.0369 0.0495 Uiso 1.0 2 calc R
H7 H 0.8552 0.6243 0.1475 0.0464 Uiso 1.0 2 calc R
H8 H 0.8708 0.6814 0.2749 0.0500 Uiso 1.0 2 calc R
H10 H 0.6358 0.4556 0.4229 0.0643 Uiso 1.0 2 calc R
H11 H 0.6131 0.4008 0.2965 0.0605 Uiso 1.0 2 calc R
H13 H 0.8977 0.6466 -0.0667 0.0424 Uiso 1.0 2 calc R
H15 H 0.9677 0.6898 -0.3316 0.0526 Uiso 1.0 2 calc R
H16 H 0.8567 0.5415 -0.3210 0.0514 Uiso 1.0 2 calc R
H18A H 1.0771 0.7449 -0.0987 0.0560 Uiso 1.0 2 calc R
H18B H 0.9290 0.8295 -0.1045 0.0560 Uiso 1.0 2 calc R
H18C H 1.0811 0.8657 -0.1540 0.0560 Uiso 1.0 2 calc R
H19A H 0.8257 0.3664 -0.2902 0.0799 Uiso 1.0 2 calc R
H19B H 0.6738 0.4476 -0.2915 0.0799 Uiso 1.0 2 calc R
H19C H 0.6774 0.3241 -0.2410 0.0799 Uiso 1.0 2 calc R
H24 H 0.6068 0.8062 -0.1312 0.0489 Uiso 1.0 2 calc R
H27 H 0.1956 0.9802 0.1590 0.0500 Uiso 1.0 2 calc R
H28 H 0.1162 0.9850 0.3093 0.0586 Uiso 1.0 2 calc R
H30 H 0.4965 0.7957 0.3545 0.0522 Uiso 1.0 2 calc R
H31 H 0.5757 0.7931 0.2043 0.0483 Uiso 1.0 2 calc R
H33 H 0.1864 1.0476 -0.0628 0.0408 Uiso 1.0 2 calc R
H35 H 0.1256 1.0999 -0.3123 0.0511 Uiso 1.0 2 calc R
H36 H 0.3312 0.9702 -0.3472 0.0535 Uiso 1.0 2 calc R
H38A H 0.0392 1.2155 -0.0645 0.0599 Uiso 1.0 2 calc R
H38B H -0.0601 1.1233 -0.0410 0.0599 Uiso 1.0 2 calc R
H38C H -0.1237 1.2465 -0.0798 0.0599 Uiso 1.0 2 calc R
H39A H 0.5597 0.8885 -0.3765 0.0837 Uiso 1.0 2 calc R
H39B H 0.4698 0.7907 -0.3379 0.0837 Uiso 1.0 2 calc R
H39C H 0.6381 0.7714 -0.3347 0.0837 Uiso 1.0 2 calc R

loop_
_atom_site_aniso_label
_atom_site_aniso_U_11
_atom_site_aniso_U_22
_atom_site_aniso_U_33
_atom_site_aniso_U_12
_atom_site_aniso_U_13
_atom_site_aniso_U_23
Se3 0.0426(2) 0.03795(19) 0.0487(3) -0.01376(15) -0.00533(16) -0.00087(16)
Se23 0.03667(19) 0.03785(19) 0.0514(3) 0.00286(14) -0.01466(16) -0.01269(16)
S1 0.0517(6) 0.0651(7) 0.0311(5) 0.0009(5) -0.0112(4) -0.0019(5)
S21 0.0667(8) 0.0993(10) 0.0381(6) -0.0157(7) -0.0098(5) -0.0143(6)
F1 0.0476(14) 0.131(3) 0.0594(16) -0.0011(16) -0.0189(13) -0.0327(17)
F2 0.0863(18) 0.0582(15) 0.0504(14) -0.0072(13) -0.0310(13) -0.0049(12)
F3 0.0617(16) 0.110(3) 0.0510(15) -0.0203(16) 0.0140(13) -0.0285(15)
F4 0.141(3) 0.0694(18) 0.0462(15) 0.0117(18) -0.0378(17) 0.0056(13)
F5 0.088(2) 0.097(2) 0.0384(13) -0.0043(17) -0.0239(13) -0.0126(14)
F21 0.098(3) 0.102(3) 0.0671(19) 0.0023(19) -0.0140(17) -0.0373(18)
F22 0.0628(18) 0.151(3) 0.0537(16) -0.0328(19) 0.0040(14) -0.0245(18)
F23 0.110(3) 0.093(3) 0.0553(17) -0.0197(19) -0.0154(17) 0.0185(16)
F24 0.0799(19) 0.142(3) 0.0521(16) -0.0280(19) -0.0250(15) -0.0295(18)
F25 0.099(3) 0.175(4) 0.0403(16) -0.019(3) -0.0061(16) -0.026(2)
O1 0.0704(19) 0.0552(16) 0.0411(15) -0.0336(15) -0.0079(14) -0.0022(13)
O2 0.0605(17) 0.0397(13) 0.0481(15) -0.0167(12) -0.0157(13) -0.0080(12)
O21 0.0467(15) 0.0432(14) 0.0493(15) -0.0016(12) -0.0206(13) -0.0025(12)
O22 0.0550(16) 0.0473(15) 0.0384(14) -0.0030(12) -0.0019(12) -0.0146(12)
N1 0.0319(14) 0.0299(13) 0.0364(15) -0.0036(11) -0.0062(12) -0.0044(11)
N21 0.0321(14) 0.0312(13) 0.0344(14) -0.0058(11) -0.0085(11) -0.0069(11)
C2 0.0310(16) 0.0285(15) 0.0402(18) -0.0028(12) -0.0059(14) -0.0019(13)
C4 0.0370(18) 0.0362(17) 0.049(2) -0.0070(14) -0.0076(16) -0.0043(16)
C5 0.0316(16) 0.0270(14) 0.0385(17) -0.0012(12) -0.0070(14) -0.0054(13)
C6 0.0334(17) 0.0361(17) 0.0383(18) -0.0028(14) -0.0044(14) 0.0014(14)
C7 0.0384(18) 0.0401(18) 0.0326(17) -0.0075(14) -0.0039(14) 0.0010(14)
C8 0.0396(19) 0.048(2) 0.0349(18) -0.0051(16) -0.0120(15) 0.0015(15)
C9 0.0404(19) 0.049(2) 0.0346(18) -0.0025(16) -0.0052(15) -0.0008(16)
C10 0.057(3) 0.057(3) 0.035(2) -0.015(2) 0.0062(18) 0.0053(18)
C11 0.057(3) 0.048(2) 0.042(2) -0.0183(19) -0.0018(18) 0.0004(17)
C12 0.0324(16) 0.0281(15) 0.0371(17) -0.0028(12) -0.0096(13) -0.0045(13)
C13 0.0384(18) 0.0333(16) 0.0337(17) -0.0036(14) -0.0068(14) -0.0078(13)
C14 0.0398(18) 0.0368(17) 0.0434(19) -0.0127(14) -0.0092(15) -0.0013(15)
C15 0.048(2) 0.048(2) 0.0330(18) -0.0098(17) -0.0070(16) -0.0018(15)
C16 0.048(2) 0.0423(19) 0.0395(19) -0.0032(16) -0.0179(16) -0.0036(15)
C17 0.0377(18) 0.0326(16) 0.0413(19) -0.0026(14) -0.0135(15) -0.0066(14)
C18 0.049(2) 0.0431(19) 0.053(3) -0.0171(17) -0.0111(18) -0.0073(17)
C19 0.095(4) 0.072(3) 0.051(3) -0.040(3) -0.025(3) -0.014(3)
C22 0.0302(16) 0.0267(14) 0.0415(18) -0.0060(12) -0.0110(14) -0.0027(13)
C24 0.0395(19) 0.0374(17) 0.045(2) -0.0045(15) -0.0068(16) -0.0109(15)
C25 0.0347(16) 0.0274(14) 0.0363(17) -0.0092(12) -0.0049(14) -0.0054(13)
C26 0.0333(16) 0.0304(15) 0.0349(17) -0.0059(13) -0.0102(13) -0.0037(13)
C27 0.0377(18) 0.047(2) 0.0418(19) -0.0004(15) -0.0164(16) -0.0079(16)
C28 0.0365(19) 0.062(3) 0.047(3) 0.0005(17) -0.0115(17) -0.0117(19)
C29 0.045(2) 0.051(2) 0.0389(19) -0.0121(17) -0.0112(16) -0.0065(16)
C30 0.043(2) 0.048(2) 0.043(2) -0.0088(16) -0.0217(17) 0.0006(16)
C31 0.0367(18) 0.0380(17) 0.046(2) -0.0047(14) -0.0147(16) -0.0022(15)
C32 0.0372(17) 0.0291(14) 0.0329(16) -0.0115(13) -0.0072(14) -0.0043(13)
C33 0.0360(17) 0.0341(16) 0.0341(17) -0.0110(13) -0.0086(14) -0.0042(13)
C34 0.0382(18) 0.0354(16) 0.0377(18) -0.0128(14) -0.0093(15) -0.0019(14)
C35 0.053(3) 0.0439(19) 0.0335(18) -0.0141(17) -0.0153(16) 0.0001(15)
C36 0.058(3) 0.0427(19) 0.0355(19) -0.0191(18) -0.0074(17) -0.0032(15)
C37 0.048(2) 0.0348(17) 0.0331(17) -0.0153(15) -0.0031(15) -0.0058(14)
C38 0.041(2) 0.050(3) 0.054(3) -0.0003(17) -0.0119(18) -0.0022(18)
C39 0.091(4) 0.063(3) 0.047(3) 0.003(3) -0.002(3) -0.022(3)

loop_
_atom_type_symbol
_atom_type_description
_atom_type_scat_dispersion_real
_atom_type_scat_dispersion_imag
_atom_type_scat_source
C C 0.0033 0.0016
;
International Tables for Crystallography
(1992, Vol. C, Tables 4.2.6.8 and 6.1.1.4)
;
H H 0.0000 0.0000
;
International Tables for Crystallography
(1992, Vol. C, Table 6.1.1.4)
;
F F 0.0171 0.0103
;
International Tables for Crystallography
(1992, Vol. C, Tables 4.2.6.8 and 6.1.1.4)
;
N N 0.0061 0.0033
;
International Tables for Crystallography
(1992, Vol. C, Tables 4.2.6.8 and 6.1.1.4)
;
O O 0.0106 0.0060
;
International Tables for Crystallography
(1992, Vol. C, Tables 4.2.6.8 and 6.1.1.4)
;
S S 0.1246 0.1234
;
International Tables for Crystallography
(1992, Vol. C, Tables 4.2.6.8 and 6.1.1.4)
;
Se Se -0.0929 2.2259
;
International Tables for Crystallography
(1992, Vol. C, Tables 4.2.6.8 and 6.1.1.4)
;

loop_
_geom_angle_atom_site_label_1
_geom_angle_atom_site_label_2
_geom_angle_atom_site_label_3
_geom_angle
_geom_angle_publ_flag
C2 Se3 C4 84.67(17) yes
C22 Se23 C24 84.56(15) yes
F1 S1 F2 90.06(17) yes
F1 S1 F3 174.2(2) yes
F1 S1 F4 89.96(19) yes
F1 S1 F5 87.44(18) yes
F1 S1 C9 93.09(18) yes
F2 S1 F3 88.62(16) yes
F2 S1 F4 174.72(18) yes
F2 S1 F5 87.19(16) yes
F2 S1 C9 92.48(17) yes
F3 S1 F4 90.84(18) yes
F3 S1 F5 86.88(17) yes
F3 S1 C9 92.58(18) yes
F4 S1 F5 87.54(17) yes
F4 S1 C9 92.80(18) yes
F5 S1 C9 179.37(17) yes
F21 S21 F22 90.0(2) yes
F21 S21 F23 175.30(18) yes
F21 S21 F24 89.4(2) yes
F21 S21 F25 87.3(2) yes
F21 S21 C29 92.07(17) yes
F22 S21 F23 90.5(2) yes
F22 S21 F24 175.36(16) yes
F22 S21 F25 87.92(19) yes
F22 S21 C29 92.04(19) yes
F23 S21 F24 89.7(2) yes
F23 S21 F25 88.03(19) yes
F23 S21 C29 92.59(17) yes
F24 S21 F25 87.45(19) yes
F24 S21 C29 92.58(18) yes
F25 S21 C29 179.4(2) yes
C14 O1 C18 117.0(3) yes
C17 O2 C19 117.0(3) yes
C34 O21 C38 117.4(3) yes
C37 O22 C39 118.7(4) yes
C2 N1 C5 114.5(3) yes
C22 N21 C25 114.1(3) yes
Se3 C2 N1 113.5(3) yes
Se3 C2 C6 123.4(3) yes
N1 C2 C6 123.1(4) yes
Se3 C4 C5 111.9(3) yes
N1 C5 C4 115.4(3) yes
N1 C5 C12 116.1(3) yes
C4 C5 C12 128.4(4) yes
C2 C6 C7 118.7(3) yes
C2 C6 C11 121.9(4) yes
C7 C6 C11 119.4(4) yes
C6 C7 C8 120.6(3) yes
C7 C8 C9 118.6(4) yes
S1 C9 C8 118.6(4) yes
S1 C9 C10 119.5(3) yes
C8 C9 C10 121.9(4) yes
C9 C10 C11 119.9(4) yes
C6 C11 C10 119.6(5) yes
C5 C12 C13 118.4(4) yes
C5 C12 C17 123.8(4) yes
C13 C12 C17 117.8(3) yes
C12 C13 C14 122.2(4) yes
O1 C14 C13 125.1(4) yes
O1 C14 C15 115.9(3) yes
C13 C14 C15 119.0(4) yes
C14 C15 C16 120.0(4) yes
C15 C16 C17 120.9(4) yes
O2 C17 C12 116.9(3) yes
O2 C17 C16 123.0(4) yes
C12 C17 C16 120.0(4) yes
Se23 C22 N21 114.3(3) yes
Se23 C22 C26 121.6(3) yes
N21 C22 C26 124.1(3) yes
Se23 C24 C25 111.7(3) yes
N21 C25 C24 115.4(4) yes
N21 C25 C32 117.1(3) yes
C24 C25 C32 127.4(3) yes
C22 C26 C27 120.3(3) yes
C22 C26 C31 121.1(3) yes
C27 C26 C31 118.6(4) yes
C26 C27 C28 120.8(4) yes
C27 C28 C29 119.0(4) yes
S21 C29 C28 119.6(3) yes
S21 C29 C30 119.1(3) yes
C28 C29 C30 121.2(4) yes
C29 C30 C31 119.1(4) yes
C26 C31 C30 121.2(3) yes
C25 C32 C33 118.4(3) yes
C25 C32 C37 123.3(3) yes
C33 C32 C37 118.3(3) yes
C32 C33 C34 121.6(4) yes
O21 C34 C33 124.6(4) yes
O21 C34 C35 115.7(3) yes
C33 C34 C35 119.7(3) yes
C34 C35 C36 119.2(4) yes
C35 C36 C37 121.7(4) yes
O22 C37 C32 117.7(3) yes
O22 C37 C36 122.8(4) yes
C32 C37 C36 119.4(3) yes

loop_
_geom_bond_atom_site_label_1
_geom_bond_atom_site_label_2
_geom_bond_distance
_geom_bond_publ_flag
Se3 C2 1.891(4) yes
Se3 C4 1.851(4) yes
Se23 C22 1.889(3) yes
Se23 C24 1.852(5) yes
S1 F1 1.571(3) yes
S1 F2 1.582(3) yes
S1 F3 1.592(3) yes
S1 F4 1.577(3) yes
S1 F5 1.583(4) yes
S1 C9 1.824(5) yes
S21 F21 1.581(4) yes
S21 F22 1.579(4) yes
S21 F23 1.576(4) yes
S21 F24 1.591(4) yes
S21 F25 1.585(3) yes
S21 C29 1.812(4) yes
O1 C14 1.377(6) yes
O1 C18 1.416(6) yes
O2 C17 1.373(5) yes
O2 C19 1.432(7) yes
O21 C34 1.393(4) yes
O21 C38 1.428(5) yes
O22 C37 1.375(4) yes
O22 C39 1.427(6) yes
N1 C2 1.308(4) yes
N1 C5 1.390(6) yes
N21 C22 1.304(5) yes
N21 C25 1.393(5) yes
C2 C6 1.479(6) yes
C4 C5 1.368(6) yes
C5 C12 1.486(5) yes
C6 C7 1.392(6) yes
C6 C11 1.396(5) yes
C7 C8 1.391(6) yes
C8 C9 1.374(5) yes
C9 C10 1.368(7) yes
C10 C11 1.385(7) yes
C12 C13 1.396(5) yes
C12 C17 1.410(6) yes
C13 C14 1.385(5) yes
C14 C15 1.397(6) yes
C15 C16 1.378(6) yes
C16 C17 1.394(5) yes
C22 C26 1.476(5) yes
C24 C25 1.377(5) yes
C25 C32 1.485(5) yes
C26 C27 1.395(5) yes
C26 C31 1.396(5) yes
C27 C28 1.389(6) yes
C28 C29 1.393(6) yes
C29 C30 1.380(5) yes
C30 C31 1.385(6) yes
C32 C33 1.400(5) yes
C32 C37 1.406(5) yes
C33 C34 1.388(5) yes
C34 C35 1.394(6) yes
C35 C36 1.380(5) yes
C36 C37 1.394(6) yes
